data_7160797
loop_
_publ_author_name
'Shoji, Taku'
'Yamazaki, Akari'
'Yoshida, Miku'
'Yasunami Deceased, Masafumi'
'Mori, Shigeki'
'Okujima, Tetsuo'
'Kamayachi, Takumi'
'Uchiyama, Ikumi'
'Sekiguchi, Ryuta'
'Ito, Shunji'

_publ_section_title
;
 Synthesis of naphth[2,1-<i>a</i>]azulenes <i>via</i> [8 + 2]
 cycloaddition of 2<i>H</i>-cyclohepta[<i>b</i>]furan-2-ones, and their
 reactivity, optical, and structural properties.
;
_journal_issue 44
_journal_name_full 'Organic &amp; biomolecular chemistry'
_journal_page_first 10088
_journal_page_last 10099
_journal_paper_doi 10.1039/d5ob01492a
_journal_volume 23
_journal_year 2025
_chemical_formula_moiety 'C26 H20 N2 O'
_chemical_formula_sum 'C26 H20 N2 O'
_chemical_formula_weight 376.44
_space_group_crystal_system orthorhombic
_space_group_IT_number 33
_space_group_name_Hall 'P 2c -2n'
_space_group_name_H-M_alt 'P n a 21'
_atom_sites_solution_hydrogens geom
_atom_sites_solution_primary dual
_audit_creation_date 2025-09-13
_audit_creation_method
;
Olex2 1.5
(compiled 2025.07.13 svn.rb7424aed for OlexSys, GUI svn.r7314)
;
_audit_update_record
;
2025-09-16 deposited with the CCDC.	2025-10-13 downloaded from the CCDC.
;
_cell_angle_alpha 90
_cell_angle_beta 90
_cell_angle_gamma 90
_cell_formula_units_Z 4
_cell_length_a 7.1229(2)
_cell_length_b 16.1313(5)
_cell_length_c 16.9176(5)
_cell_measurement_reflns_used 20514
_cell_measurement_temperature 100
_cell_measurement_theta_max 31.1520
_cell_measurement_theta_min 1.7330
_cell_volume 1943.86(10)
_computing_cell_refinement 'CrysAlisPro 1.171.44.85 (Rigaku OD, 2024)'
_computing_data_collection 'CrystalClear-SM Expert 2.1 b46 (Rigaku, 2016)'
_computing_data_reduction 'CrysAlisPro 1.171.44.85 (Rigaku OD, 2024)'
_computing_molecular_graphics 'Olex2 1.5 (Dolomanov et al., 2009)'
_computing_publication_material 'Olex2 1.5 (Dolomanov et al., 2009)'
_computing_structure_refinement 'SHELXL-2018/3 (Sheldrick, 2018)'
_computing_structure_solution 'SHELXT 2018/2 (Sheldrick, 2018)'
_diffrn_ambient_temperature 100
_diffrn_detector CCD
_diffrn_detector_area_resol_mean 7.111
_diffrn_detector_type 'Rigaku Saturn724+ area detector'
_diffrn_measured_fraction_theta_full 0.999
_diffrn_measured_fraction_theta_max 0.968
_diffrn_measurement_details
;
List of Runs (angles in degrees, time in seconds):

  # Type    Start    End  Width  t~exp~   \w     \q     \k     \f   Frames
#--------------------------------------------------------------------------
  1  \w   -110.00  70.00   0.50    1.00    --  -20.00  45.00   0.00  360
  2  \w   -110.00  70.00   0.50    1.00    --  -20.00  45.00  90.00  360
  3  \w   -110.00  70.00   0.50    1.00    --  -20.00  45.00 180.00  360
  4  \w   -110.00  70.00   0.50    1.00    --  -20.00  45.00 270.00  360
;
_diffrn_measurement_device 'AFC11 SATURN724+ Right'
_diffrn_measurement_device_type 'Rigaku Varimax with Saturn'
_diffrn_measurement_method '\w scans'
_diffrn_orient_matrix_type 'CrysAlisPro convention (1999,Acta A55,543-557)'
_diffrn_orient_matrix_UB_11 -0.0243596000
_diffrn_orient_matrix_UB_12 0.0131438000
_diffrn_orient_matrix_UB_13 0.0386802000
_diffrn_orient_matrix_UB_21 -0.0022330000
_diffrn_orient_matrix_UB_22 -0.0418803000
_diffrn_orient_matrix_UB_23 0.0127170000
_diffrn_orient_matrix_UB_31 0.0965514000
_diffrn_orient_matrix_UB_32 0.0023261000
_diffrn_orient_matrix_UB_33 0.0100171000
_diffrn_radiation_collimation 0.3
_diffrn_radiation_monochromator 'multi-layer mirror optics'
_diffrn_radiation_probe x-ray
_diffrn_radiation_type 'Mo K\a'
_diffrn_radiation_wavelength 0.71073
_diffrn_reflns_av_R_equivalents 0.0751
_diffrn_reflns_av_unetI/netI 0.0469
_diffrn_reflns_Laue_measured_fraction_full 0.999
_diffrn_reflns_Laue_measured_fraction_max 0.968
_diffrn_reflns_limit_h_max 10
_diffrn_reflns_limit_h_min -10
_diffrn_reflns_limit_k_max 22
_diffrn_reflns_limit_k_min -22
_diffrn_reflns_limit_l_max 24
_diffrn_reflns_limit_l_min -24
_diffrn_reflns_number 34600
_diffrn_reflns_point_group_measured_fraction_full 0.999
_diffrn_reflns_point_group_measured_fraction_max 0.937
_diffrn_reflns_theta_full 25.242
_diffrn_reflns_theta_max 31.198
_diffrn_reflns_theta_min 1.744
_diffrn_source 'rotating anode X-ray generator'
_diffrn_source_current 24.0
_diffrn_source_power 1.2
_diffrn_source_target Mo
_diffrn_source_type 'MicroMax 007'
_diffrn_source_voltage 50.0
_exptl_absorpt_coefficient_mu 0.079
_exptl_absorpt_correction_T_max 1.00000
_exptl_absorpt_correction_T_min 0.86291
_exptl_absorpt_correction_type multi-scan
_exptl_absorpt_process_details
;
CrysAlisPro 1.171.44.85 (Rigaku Oxford Diffraction, 2024)
Empirical absorption correction using spherical harmonics,
implemented in SCALE3 ABSPACK scaling algorithm.
;
_exptl_crystal_colour brown
_exptl_crystal_colour_primary brown
_exptl_crystal_density_diffrn 1.286
_exptl_crystal_density_method 'not measured'
_exptl_crystal_description needle
_exptl_crystal_F_000 792
_exptl_crystal_size_max 0.28
_exptl_crystal_size_mid 0.03
_exptl_crystal_size_min 0.02
_refine_diff_density_max 0.443
_refine_diff_density_min -0.513
_refine_diff_density_rms 0.134
_refine_ls_abs_structure_details
;
 Flack x determined using 2156 quotients [(I+)-(I-)]/[(I+)+(I-)]
 (Parsons, Flack and Wagner, Acta Cryst. B69 (2013) 249-259).
;
_refine_ls_abs_structure_Flack 0.2(8)
_refine_ls_extinction_method none
_refine_ls_goodness_of_fit_ref 1.108
_refine_ls_hydrogen_treatment constr
_refine_ls_matrix_type full
_refine_ls_number_parameters 265
_refine_ls_number_reflns 5915
_refine_ls_number_restraints 1
_refine_ls_restrained_S_all 1.108
_refine_ls_R_factor_all 0.0614
_refine_ls_R_factor_gt 0.0512
_refine_ls_shift/su_max 0.000
_refine_ls_shift/su_mean 0.000
_refine_ls_structure_factor_coef Fsqd
_refine_ls_weighting_details 'w=1/[\s^2^(Fo^2^)+(0.0691P)^2^+0.0234P] where P=(Fo^2^+2Fc^2^)/3'
_refine_ls_weighting_scheme calc
_refine_ls_wR_factor_gt 0.1155
_refine_ls_wR_factor_ref 0.1218
_reflns_Friedel_coverage 0.878
_reflns_Friedel_fraction_full 0.998
_reflns_Friedel_fraction_max 0.904
_reflns_number_gt 5179
_reflns_number_total 5915
_reflns_threshold_expression 'I > 2\s(I)'
_cod_data_source_file d5ob01492a2.cif
_cod_data_source_block shoji_5_autored
_cod_depositor_comments 'Adding full bibliography for 7160792--7160797.cif.'
_cod_database_code 7160797
_shelx_shelxl_version_number 2018/3
_chemical_oxdiff_formula 'C26 H20 N2 O1'
_shelx_space_group_comment
;
The symmetry employed for this shelxl refinement is uniquely defined
by the following loop, which should always be used as a source of
symmetry information in preference to the above space-group names.
They are only intended as comments.
;
_cell_oxdiff_angle_alpha 89.972(2)
_cell_oxdiff_angle_beta 89.952(3)
_cell_oxdiff_angle_gamma 89.973(3)
_cell_oxdiff_length_a 7.1213(3)
_cell_oxdiff_length_b 16.1366(5)
_cell_oxdiff_length_c 16.9159(5)
_cell_oxdiff_measurement_reflns_used 20514
_cell_oxdiff_volume 1943.87(11)
_diffrn_oxdiff_digest_od_ed
;

;
_olex2_refinement_description
;
1. Fixed Uiso
 At 1.2 times of:
  All C(H) groups
 At 1.5 times of:
  All C(H,H,H) groups
2.a Ternary CH refined with riding coordinates:
 C20(H20)
2.b Aromatic/amide H refined with riding coordinates:
 C1(H1), C2(H2), C4(H4), C6(H6), C7(H7), C10(H10), C11(H11), C12(H12),
 C14(H14), C23(H23)
2.c Idealised Me refined as rotating group:
 C19(H19A,H19B,H19C), C21(H21A,H21B,H21C), C22(H22A,H22B,H22C)
;
_olex2_exptl_crystal_mounting_method loop
_olex2_submission_special_instructions 'No special instructions were received'
_oxdiff_exptl_absorpt_empirical_details
;
Empirical correction (ABSPACK) includes:
- Absorption correction using spherical harmonics
- Frame scaling
- Detector area scaling
;
_oxdiff_exptl_absorpt_empirical_full_max 1.433
_oxdiff_exptl_absorpt_empirical_full_min 0.526

loop_
_space_group_symop_operation_xyz
'x, y, z'
'-x, -y, z+1/2'
'x+1/2, -y+1/2, z'
'-x+1/2, y+1/2, z+1/2'

loop_
_atom_site_label
_atom_site_type_symbol
_atom_site_fract_x
_atom_site_fract_y
_atom_site_fract_z
_atom_site_U_iso_or_equiv
_atom_site_adp_type
_atom_site_occupancy
_atom_site_site_symmetry_order
_atom_site_calc_flag
_atom_site_refinement_flags_posn
_atom_site_refinement_flags_adp
_atom_site_refinement_flags_occupancy
_atom_site_disorder_assembly
_atom_site_disorder_group
O1 O 0.3280(2) -0.09138(9) 0.57924(10) 0.0210(3) Uani 1 1 d . . . . .
N1 N 0.6514(3) 0.28741(12) 0.26945(12) 0.0252(4) Uani 1 1 d . . . . .
N2 N 0.1584(3) 0.43327(13) 0.35013(12) 0.0266(4) Uani 1 1 d . . . . .
C1 C 0.3752(3) 0.12100(12) 0.51656(12) 0.0148(4) Uani 1 1 d . . . . .
H1 H 0.401713 0.149367 0.468634 0.018 Uiso 1 1 calc R U . . .
C2 C 0.3720(3) 0.03602(13) 0.51690(13) 0.0165(4) Uani 1 1 d . . . . .
H2 H 0.398879 0.006208 0.469818 0.020 Uiso 1 1 calc R U . . .
C3 C 0.3288(3) -0.00730(12) 0.58722(13) 0.0171(4) Uani 1 1 d . . . . .
C4 C 0.2904(3) 0.03513(13) 0.65554(13) 0.0165(4) Uani 1 1 d . . . . .
H4 H 0.261466 0.005576 0.702557 0.020 Uiso 1 1 calc R U . . .
C5 C 0.2938(3) 0.12300(12) 0.65620(12) 0.0151(4) Uani 1 1 d . . . . .
C6 C 0.2502(3) 0.16737(13) 0.72709(12) 0.0174(4) Uani 1 1 d . . . . .
H6 H 0.224763 0.137035 0.774018 0.021 Uiso 1 1 calc R U . . .
C7 C 0.2439(3) 0.25166(14) 0.72941(12) 0.0172(4) Uani 1 1 d . . . . .
H7 H 0.210525 0.279759 0.776711 0.021 Uiso 1 1 calc R U . . .
C8 C 0.2882(3) 0.29680(12) 0.65985(12) 0.0149(4) Uani 1 1 d . . . . .
C9 C 0.2887(3) 0.38473(12) 0.64601(12) 0.0148(4) Uani 1 1 d . . . . .
C10 C 0.2456(3) 0.44420(13) 0.70114(13) 0.0180(4) Uani 1 1 d . . . . .
H10 H 0.214064 0.424125 0.752224 0.022 Uiso 1 1 calc R U . . .
C11 C 0.2420(3) 0.53040(13) 0.69221(14) 0.0203(4) Uani 1 1 d . . . . .
H11 H 0.203726 0.560745 0.737559 0.024 Uiso 1 1 calc R U . . .
C12 C 0.2862(3) 0.57756(13) 0.62663(13) 0.0193(4) Uani 1 1 d . . . . .
H12 H 0.270590 0.635591 0.633603 0.023 Uiso 1 1 calc R U . . .
C13 C 0.3510(3) 0.55394(13) 0.55084(13) 0.0180(4) Uani 1 1 d . . . . .
C14 C 0.3799(3) 0.47346(13) 0.52535(13) 0.0159(4) Uani 1 1 d . . . . .
H14 H 0.432318 0.468815 0.473906 0.019 Uiso 1 1 calc R U . . .
C15 C 0.3444(3) 0.39730(13) 0.56317(12) 0.0145(4) Uani 1 1 d . . . . .
C16 C 0.3779(3) 0.31812(12) 0.52985(12) 0.0142(4) Uani 1 1 d . . . . .
C17 C 0.3410(3) 0.25608(12) 0.59009(12) 0.0130(4) Uani 1 1 d . . . . .
C18 C 0.3399(3) 0.16738(12) 0.58586(12) 0.0128(4) Uani 1 1 d . . . . .
C19 C 0.2914(4) -0.13985(14) 0.64802(14) 0.0251(5) Uani 1 1 d . . . . .
H19A H 0.295598 -0.198837 0.634276 0.038 Uiso 1 1 calc R U . . .
H19B H 0.166877 -0.126033 0.668800 0.038 Uiso 1 1 calc R U . . .
H19C H 0.386706 -0.127990 0.688251 0.038 Uiso 1 1 calc R U . . .
C20 C 0.3853(4) 0.62621(13) 0.49421(14) 0.0226(5) Uani 1 1 d . . . . .
H20 H 0.445936 0.671376 0.525630 0.027 Uiso 1 1 calc R U . . .
C21 C 0.5142(3) 0.60808(15) 0.42427(13) 0.0234(5) Uani 1 1 d . . . . .
H21A H 0.635091 0.587428 0.443734 0.035 Uiso 1 1 calc R U . . .
H21B H 0.534286 0.659047 0.393900 0.035 Uiso 1 1 calc R U . . .
H21C H 0.456144 0.566112 0.390267 0.035 Uiso 1 1 calc R U . . .
C22 C 0.1983(4) 0.66026(19) 0.4642(2) 0.0438(8) Uani 1 1 d . . . . .
H22A H 0.220934 0.710439 0.432912 0.066 Uiso 1 1 calc R U . . .
H22B H 0.117413 0.673714 0.509216 0.066 Uiso 1 1 calc R U . . .
H22C H 0.136712 0.618487 0.431054 0.066 Uiso 1 1 calc R U . . .
C23 C 0.4631(3) 0.30041(12) 0.45555(12) 0.0149(4) Uani 1 1 d . . . . .
H23 H 0.555221 0.257849 0.456750 0.018 Uiso 1 1 calc R U . . .
C24 C 0.4335(3) 0.33485(12) 0.38292(12) 0.0164(4) Uani 1 1 d . . . . .
C25 C 0.5513(3) 0.30955(12) 0.31847(12) 0.0189(4) Uani 1 1 d . . . . .
C26 C 0.2820(3) 0.39021(13) 0.36494(12) 0.0186(4) Uani 1 1 d . . . . .

loop_
_atom_site_aniso_label
_atom_site_aniso_U_11
_atom_site_aniso_U_22
_atom_site_aniso_U_33
_atom_site_aniso_U_23
_atom_site_aniso_U_13
_atom_site_aniso_U_12
O1 0.0339(9) 0.0111(7) 0.0178(8) 0.0033(6) 0.0021(7) -0.0014(6)
N1 0.0400(12) 0.0183(9) 0.0173(9) 0.0028(7) 0.0067(8) 0.0014(8)
N2 0.0369(12) 0.0264(10) 0.0165(9) 0.0011(8) -0.0012(8) 0.0071(9)
C1 0.0193(9) 0.0123(9) 0.0128(10) 0.0016(7) 0.0004(8) -0.0016(7)
C2 0.0206(10) 0.0138(9) 0.0151(10) 0.0003(7) 0.0006(8) -0.0004(8)
C3 0.0196(10) 0.0115(9) 0.0200(10) 0.0046(8) -0.0007(8) -0.0007(8)
C4 0.0209(10) 0.0151(9) 0.0136(9) 0.0058(8) -0.0002(8) -0.0013(8)
C5 0.0162(9) 0.0147(9) 0.0144(9) 0.0041(7) -0.0011(7) -0.0004(8)
C6 0.0222(10) 0.0180(10) 0.0121(9) 0.0035(8) 0.0004(8) -0.0012(8)
C7 0.0201(10) 0.0199(10) 0.0117(9) -0.0002(8) 0.0007(8) -0.0016(8)
C8 0.0170(10) 0.0147(9) 0.0130(9) 0.0000(7) -0.0024(7) -0.0006(8)
C9 0.0178(9) 0.0132(9) 0.0134(9) -0.0002(7) -0.0021(8) -0.0020(7)
C10 0.0225(10) 0.0183(10) 0.0130(9) -0.0007(8) 0.0000(8) -0.0022(8)
C11 0.0260(11) 0.0183(10) 0.0165(10) -0.0048(8) 0.0015(9) -0.0005(9)
C12 0.0267(11) 0.0115(9) 0.0198(10) -0.0036(8) 0.0007(9) -0.0017(8)
C13 0.0219(10) 0.0136(9) 0.0185(10) 0.0005(7) -0.0019(8) -0.0027(8)
C14 0.0195(9) 0.0142(9) 0.0141(9) 0.0000(7) -0.0019(8) -0.0018(7)
C15 0.0162(9) 0.0141(9) 0.0133(9) -0.0002(7) -0.0026(7) -0.0001(7)
C16 0.0175(9) 0.0115(9) 0.0137(9) 0.0021(7) -0.0011(7) -0.0009(7)
C17 0.0150(9) 0.0115(9) 0.0124(9) 0.0016(7) -0.0007(7) -0.0001(7)
C18 0.0141(9) 0.0124(8) 0.0118(9) 0.0018(7) -0.0004(7) -0.0002(7)
C19 0.0376(13) 0.0151(9) 0.0225(11) 0.0086(9) 0.0009(10) -0.0027(9)
C20 0.0358(13) 0.0112(9) 0.0208(11) 0.0017(8) 0.0022(9) -0.0032(9)
C21 0.0294(12) 0.0193(10) 0.0214(10) 0.0047(8) -0.0007(9) -0.0038(9)
C22 0.0443(16) 0.0383(16) 0.0486(18) 0.0267(14) 0.0164(14) 0.0189(13)
C23 0.0184(10) 0.0103(8) 0.0159(9) 0.0000(7) 0.0006(8) -0.0023(7)
C24 0.0252(11) 0.0109(8) 0.0130(9) -0.0009(7) 0.0014(8) -0.0021(8)
C25 0.0309(11) 0.0124(9) 0.0132(9) 0.0041(7) 0.0019(8) -0.0016(9)
C26 0.0289(11) 0.0157(9) 0.0113(9) -0.0009(7) 0.0008(8) -0.0004(8)

loop_
_atom_type_symbol
_atom_type_description
_atom_type_scat_dispersion_real
_atom_type_scat_dispersion_imag
_atom_type_scat_source
C C 0.0033 0.0016 'International Tables Vol C Tables 4.2.6.8 and 6.1.1.4'
H H 0.0000 0.0000 'International Tables Vol C Tables 4.2.6.8 and 6.1.1.4'
N N 0.0061 0.0033 'International Tables Vol C Tables 4.2.6.8 and 6.1.1.4'
O O 0.0106 0.0060 'International Tables Vol C Tables 4.2.6.8 and 6.1.1.4'

loop_
_geom_angle_atom_site_label_1
_geom_angle_atom_site_label_2
_geom_angle_atom_site_label_3
_geom_angle
_geom_angle_site_symmetry_1
_geom_angle_site_symmetry_3
_geom_angle_publ_flag
C3 O1 C19 117.75(18) . . ?
C2 C1 H1 119.2 . . ?
C2 C1 C18 121.52(19) . . ?
C18 C1 H1 119.2 . . ?
C1 C2 H2 120.0 . . ?
C1 C2 C3 120.1(2) . . ?
C3 C2 H2 120.0 . . ?
O1 C3 C2 114.17(19) . . ?
O1 C3 C4 125.42(19) . . ?
C4 C3 C2 120.40(18) . . ?
C3 C4 H4 119.9 . . ?
C3 C4 C5 120.17(19) . . ?
C5 C4 H4 119.9 . . ?
C4 C5 C6 120.21(18) . . ?
C4 C5 C18 119.93(19) . . ?
C18 C5 C6 119.86(17) . . ?
C5 C6 H6 119.0 . . ?
C7 C6 C5 122.08(18) . . ?
C7 C6 H6 119.0 . . ?
C6 C7 H7 120.6 . . ?
C6 C7 C8 118.78(18) . . ?
C8 C7 H7 120.6 . . ?
C7 C8 C9 129.93(19) . . ?
C17 C8 C7 121.14(17) . . ?
C17 C8 C9 108.94(18) . . ?
C8 C9 C15 106.97(17) . . ?
C10 C9 C8 125.34(19) . . ?
C10 C9 C15 127.69(18) . . ?
C9 C10 H10 115.6 . . ?
C9 C10 C11 128.7(2) . . ?
C11 C10 H10 115.6 . . ?
C10 C11 H11 115.5 . . ?
C12 C11 C10 129.0(2) . . ?
C12 C11 H11 115.5 . . ?
C11 C12 H12 114.6 . . ?
C11 C12 C13 130.8(2) . . ?
C13 C12 H12 114.6 . . ?
C12 C13 C20 114.49(19) . . ?
C14 C13 C12 125.7(2) . . ?
C14 C13 C20 119.8(2) . . ?
C13 C14 H14 114.7 . . ?
C13 C14 C15 130.6(2) . . ?
C15 C14 H14 114.7 . . ?
C14 C15 C9 127.00(19) . . ?
C14 C15 C16 125.15(19) . . ?
C16 C15 C9 107.48(18) . . ?
C15 C16 C17 108.16(18) . . ?
C15 C16 C23 127.13(19) . . ?
C23 C16 C17 123.92(18) . . ?
C8 C17 C16 108.45(17) . . ?
C8 C17 C18 120.56(18) . . ?
C18 C17 C16 130.86(19) . . ?
C1 C18 C5 117.85(17) . . ?
C1 C18 C17 124.69(18) . . ?
C5 C18 C17 117.44(18) . . ?
O1 C19 H19A 109.5 . . ?
O1 C19 H19B 109.5 . . ?
O1 C19 H19C 109.5 . . ?
H19A C19 H19B 109.5 . . ?
H19A C19 H19C 109.5 . . ?
H19B C19 H19C 109.5 . . ?
C13 C20 H20 107.0 . . ?
C21 C20 C13 115.84(18) . . ?
C21 C20 H20 107.0 . . ?
C21 C20 C22 109.6(2) . . ?
C22 C20 C13 110.1(2) . . ?
C22 C20 H20 107.0 . . ?
C20 C21 H21A 109.5 . . ?
C20 C21 H21B 109.5 . . ?
C20 C21 H21C 109.5 . . ?
H21A C21 H21B 109.5 . . ?
H21A C21 H21C 109.5 . . ?
H21B C21 H21C 109.5 . . ?
C20 C22 H22A 109.5 . . ?
C20 C22 H22B 109.5 . . ?
C20 C22 H22C 109.5 . . ?
H22A C22 H22B 109.5 . . ?
H22A C22 H22C 109.5 . . ?
H22B C22 H22C 109.5 . . ?
C16 C23 H23 114.9 . . ?
C24 C23 C16 130.30(19) . . ?
C24 C23 H23 114.9 . . ?
C23 C24 C25 118.54(19) . . ?
C23 C24 C26 124.13(19) . . ?
C26 C24 C25 117.14(18) . . ?
N1 C25 C24 176.6(2) . . ?
N2 C26 C24 178.6(2) . . ?

loop_
_geom_bond_atom_site_label_1
_geom_bond_atom_site_label_2
_geom_bond_distance
_geom_bond_site_symmetry_2
_geom_bond_publ_flag
O1 C3 1.363(2) . ?
O1 C19 1.426(3) . ?
N1 C25 1.151(3) . ?
N2 C26 1.149(3) . ?
C1 H1 0.9500 . ?
C1 C2 1.371(3) . ?
C1 C18 1.413(3) . ?
C2 H2 0.9500 . ?
C2 C3 1.414(3) . ?
C3 C4 1.371(3) . ?
C4 H4 0.9500 . ?
C4 C5 1.418(3) . ?
C5 C6 1.431(3) . ?
C5 C18 1.427(3) . ?
C6 H6 0.9500 . ?
C6 C7 1.361(3) . ?
C7 H7 0.9500 . ?
C7 C8 1.419(3) . ?
C8 C9 1.438(3) . ?
C8 C17 1.402(3) . ?
C9 C10 1.373(3) . ?
C9 C15 1.471(3) . ?
C10 H10 0.9500 . ?
C10 C11 1.399(3) . ?
C11 H11 0.9500 . ?
C11 C12 1.382(3) . ?
C12 H12 0.9500 . ?
C12 C13 1.415(3) . ?
C13 C14 1.383(3) . ?
C13 C20 1.529(3) . ?
C14 H14 0.9500 . ?
C14 C15 1.408(3) . ?
C15 C16 1.416(3) . ?
C16 C17 1.452(3) . ?
C16 C23 1.425(3) . ?
C17 C18 1.433(3) . ?
C19 H19A 0.9800 . ?
C19 H19B 0.9800 . ?
C19 H19C 0.9800 . ?
C20 H20 1.0000 . ?
C20 C21 1.526(3) . ?
C20 C22 1.528(4) . ?
C21 H21A 0.9800 . ?
C21 H21B 0.9800 . ?
C21 H21C 0.9800 . ?
C22 H22A 0.9800 . ?
C22 H22B 0.9800 . ?
C22 H22C 0.9800 . ?
C23 H23 0.9500 . ?
C23 C24 1.365(3) . ?
C24 C25 1.435(3) . ?
C24 C26 1.433(3) . ?

loop_
_geom_torsion_atom_site_label_1
_geom_torsion_atom_site_label_2
_geom_torsion_atom_site_label_3
_geom_torsion_atom_site_label_4
_geom_torsion
_geom_torsion_site_symmetry_1
_geom_torsion_site_symmetry_2
_geom_torsion_site_symmetry_3
_geom_torsion_site_symmetry_4
_geom_torsion_publ_flag
O1 C3 C4 C5 -179.32(18) . . . . ?
C1 C2 C3 O1 179.17(18) . . . . ?
C1 C2 C3 C4 -0.2(3) . . . . ?
C2 C1 C18 C5 -2.2(3) . . . . ?
C2 C1 C18 C17 179.91(19) . . . . ?
C2 C3 C4 C5 0.0(3) . . . . ?
C3 C4 C5 C6 178.8(2) . . . . ?
C3 C4 C5 C18 -0.9(3) . . . . ?
C4 C5 C6 C7 -177.1(2) . . . . ?
C4 C5 C18 C1 2.0(3) . . . . ?
C4 C5 C18 C17 179.99(17) . . . . ?
C5 C6 C7 C8 -2.1(3) . . . . ?
C6 C5 C18 C1 -177.72(19) . . . . ?
C6 C5 C18 C17 0.3(3) . . . . ?
C6 C7 C8 C9 178.6(2) . . . . ?
C6 C7 C8 C17 -1.2(3) . . . . ?
C7 C8 C9 C10 0.7(4) . . . . ?
C7 C8 C9 C15 -179.6(2) . . . . ?
C7 C8 C17 C16 -179.77(19) . . . . ?
C7 C8 C17 C18 4.1(3) . . . . ?
C8 C9 C10 C11 -179.6(2) . . . . ?
C8 C9 C15 C14 -173.97(19) . . . . ?
C8 C9 C15 C16 -0.7(2) . . . . ?
C8 C17 C18 C1 174.4(2) . . . . ?
C8 C17 C18 C5 -3.5(3) . . . . ?
C9 C8 C17 C16 0.4(2) . . . . ?
C9 C8 C17 C18 -175.79(17) . . . . ?
C9 C10 C11 C12 -2.2(4) . . . . ?
C9 C15 C16 C17 1.0(2) . . . . ?
C9 C15 C16 C23 -169.1(2) . . . . ?
C10 C9 C15 C14 5.7(4) . . . . ?
C10 C9 C15 C16 178.9(2) . . . . ?
C10 C11 C12 C13 -1.5(4) . . . . ?
C11 C12 C13 C14 1.9(4) . . . . ?
C11 C12 C13 C20 -179.6(2) . . . . ?
C12 C13 C14 C15 4.3(4) . . . . ?
C12 C13 C20 C21 160.0(2) . . . . ?
C12 C13 C20 C22 -75.0(3) . . . . ?
C13 C14 C15 C9 -9.0(4) . . . . ?
C13 C14 C15 C16 178.9(2) . . . . ?
C14 C13 C20 C21 -21.3(3) . . . . ?
C14 C13 C20 C22 103.7(3) . . . . ?
C14 C15 C16 C17 174.36(19) . . . . ?
C14 C15 C16 C23 4.3(3) . . . . ?
C15 C9 C10 C11 0.8(4) . . . . ?
C15 C16 C17 C8 -0.8(2) . . . . ?
C15 C16 C17 C18 174.8(2) . . . . ?
C15 C16 C23 C24 -45.6(3) . . . . ?
C16 C17 C18 C1 -0.8(3) . . . . ?
C16 C17 C18 C5 -178.7(2) . . . . ?
C16 C23 C24 C25 174.9(2) . . . . ?
C16 C23 C24 C26 -10.3(4) . . . . ?
C17 C8 C9 C10 -179.5(2) . . . . ?
C17 C8 C9 C15 0.2(2) . . . . ?
C17 C16 C23 C24 145.8(2) . . . . ?
C18 C1 C2 C3 1.4(3) . . . . ?
C18 C5 C6 C7 2.6(3) . . . . ?
C19 O1 C3 C2 178.08(19) . . . . ?
C19 O1 C3 C4 -2.6(3) . . . . ?
C20 C13 C14 C15 -174.2(2) . . . . ?
C23 C16 C17 C8 169.62(19) . . . . ?
C23 C16 C17 C18 -14.7(3) . . . . ?
